data_7719039
loop_
_publ_author_name
'Kumar, Manish'
'Chakraborty, Sudipta'
'Nayek, Hari Pada'

_publ_section_title
;
 Organotin(IV) compounds catalyzed cyanide-free synthesis of
 &#x3b1;-iminonitriles.
;
_journal_issue 21
_journal_name_full 'Dalton transactions (Cambridge, England : 2003)'
_journal_page_first 8470
_journal_page_last 8482
_journal_paper_doi 10.1039/d5dt00492f
_journal_volume 54
_journal_year 2025
_chemical_formula_sum 'C26 H37 N O3 Sn'
_chemical_formula_weight 530.25
_space_group_crystal_system monoclinic
_space_group_IT_number 14
_space_group_name_Hall '-P 2yn'
_space_group_name_H-M_alt 'P 1 21/n 1'
_atom_sites_solution_hydrogens geom
_audit_creation_method SHELXL-2018/3
_audit_update_record
;
2025-02-04 deposited with the CCDC.	2025-04-14 downloaded from the CCDC.
;
_cell_angle_alpha 90
_cell_angle_beta 91.445(4)
_cell_angle_gamma 90
_cell_formula_units_Z 4
_cell_length_a 12.6318(7)
_cell_length_b 15.8955(8)
_cell_length_c 13.0355(6)
_cell_measurement_reflns_used 4726
_cell_measurement_temperature 293(2)
_cell_measurement_theta_max 27.7780
_cell_measurement_theta_min 2.5480
_cell_volume 2616.5(2)
_computing_structure_refinement 'SHELXL-2018/3 (Sheldrick, 2018)'
_computing_structure_solution 'SHELXT 2014/5 (Sheldrick, 2014)'
_diffrn_ambient_temperature 293(2)
_diffrn_measured_fraction_theta_full 0.999
_diffrn_measured_fraction_theta_max 0.988
_diffrn_measurement_device_type 'SuperNova, Single source at offset/far, EosS2'
_diffrn_radiation_type MoK\a
_diffrn_radiation_wavelength 0.71073
_diffrn_reflns_av_R_equivalents 0.0235
_diffrn_reflns_av_unetI/netI 0.0369
_diffrn_reflns_Laue_measured_fraction_full 0.999
_diffrn_reflns_Laue_measured_fraction_max 0.988
_diffrn_reflns_limit_h_max 16
_diffrn_reflns_limit_h_min -15
_diffrn_reflns_limit_k_max 18
_diffrn_reflns_limit_k_min -20
_diffrn_reflns_limit_l_max 13
_diffrn_reflns_limit_l_min -16
_diffrn_reflns_number 12016
_diffrn_reflns_point_group_measured_fraction_full 0.999
_diffrn_reflns_point_group_measured_fraction_max 0.988
_diffrn_reflns_theta_full 25.242
_diffrn_reflns_theta_max 26.999
_diffrn_reflns_theta_min 2.021
_diffrn_source 'micro-focus sealed X-ray tube'
_exptl_absorpt_coefficient_mu 1.001
_exptl_absorpt_correction_T_max 1.00000
_exptl_absorpt_correction_T_min 0.60838
_exptl_absorpt_correction_type multi-scan
_exptl_crystal_colour white
_exptl_crystal_density_diffrn 1.346
_exptl_crystal_description block
_exptl_crystal_F_000 1096
_exptl_crystal_size_max 0.13
_exptl_crystal_size_mid 0.11
_exptl_crystal_size_min 0.10
_refine_diff_density_max 0.805
_refine_diff_density_min -1.041
_refine_diff_density_rms 0.068
_refine_ls_extinction_method none
_refine_ls_goodness_of_fit_ref 1.057
_refine_ls_hydrogen_treatment constr
_refine_ls_matrix_type full
_refine_ls_number_parameters 284
_refine_ls_number_reflns 5635
_refine_ls_number_restraints 1
_refine_ls_restrained_S_all 1.071
_refine_ls_R_factor_all 0.0625
_refine_ls_R_factor_gt 0.0434
_refine_ls_shift/su_max 0.018
_refine_ls_shift/su_mean 0.001
_refine_ls_structure_factor_coef Fsqd
_refine_ls_weighting_details 'w=1/[\s^2^(Fo^2^)+(0.0566P)^2^+1.1841P] where P=(Fo^2^+2Fc^2^)/3'
_refine_ls_weighting_scheme calc
_refine_ls_wR_factor_gt 0.1101
_refine_ls_wR_factor_ref 0.1179
_reflns_Friedel_coverage 0.000
_reflns_number_gt 4258
_reflns_number_total 5635
_reflns_threshold_expression 'I > 2\s(I)'
_cod_data_source_file d5dt00492f2.cif
_cod_data_source_block 6
_cod_original_sg_symbol_H-M 'P 21/n'
_cod_database_code 7719039
_shelx_shelxl_version_number 2018/3
_shelx_space_group_comment
;
The symmetry employed for this shelxl refinement is uniquely defined
by the following loop, which should always be used as a source of
symmetry information in preference to the above space-group names.
They are only intended as comments.
;

loop_
_space_group_symop_operation_xyz
'x, y, z'
'-x+1/2, y+1/2, -z+1/2'
'-x, -y, -z'
'x-1/2, -y-1/2, z-1/2'

loop_
_atom_site_label
_atom_site_type_symbol
_atom_site_fract_x
_atom_site_fract_y
_atom_site_fract_z
_atom_site_U_iso_or_equiv
_atom_site_adp_type
_atom_site_occupancy
_atom_site_site_symmetry_order
_atom_site_calc_flag
_atom_site_refinement_flags_posn
_atom_site_refinement_flags_adp
_atom_site_refinement_flags_occupancy
_atom_site_disorder_assembly
_atom_site_disorder_group
C1 C 0.8964(3) 0.5269(2) 0.3381(3) 0.0489(8) Uani 1 1 d . . . . .
C2 C 0.9370(3) 0.4712(3) 0.2668(3) 0.0594(10) Uani 1 1 d . . . . .
H2 H 0.956798 0.490687 0.202814 0.071 Uiso 1 1 calc R U . . .
C3 C 0.9479(3) 0.3875(3) 0.2906(3) 0.0657(11) Uani 1 1 d . . . . .
H3 H 0.975349 0.350735 0.242541 0.079 Uiso 1 1 calc R U . . .
C4 C 0.9184(4) 0.3571(3) 0.3852(4) 0.0661(11) Uani 1 1 d . . . . .
H4 H 0.926126 0.300291 0.400597 0.079 Uiso 1 1 calc R U . . .
C5 C 0.8774(3) 0.4115(2) 0.4569(3) 0.0572(10) Uani 1 1 d . . . . .
H5 H 0.856973 0.391087 0.520235 0.069 Uiso 1 1 calc R U . . .
C6 C 0.8667(3) 0.4963(2) 0.4345(3) 0.0458(8) Uani 1 1 d . . . . .
C7 C 0.8178(3) 0.5450(2) 0.5985(2) 0.0472(8) Uani 1 1 d . . . . .
H7 H 0.844390 0.494014 0.622980 0.057 Uiso 1 1 calc R U . . .
C8 C 0.7742(3) 0.6005(2) 0.6729(2) 0.0444(8) Uani 1 1 d . . . . .
C9 C 0.7861(3) 0.5752(2) 0.7771(3) 0.0511(9) Uani 1 1 d . . . . .
H9 H 0.818580 0.523968 0.791967 0.061 Uiso 1 1 calc R U . . .
C10 C 0.7516(3) 0.6235(3) 0.8564(3) 0.0531(9) Uani 1 1 d . . . . .
C11 C 0.7006(3) 0.6997(3) 0.8292(3) 0.0538(9) Uani 1 1 d . . . . .
H11 H 0.675677 0.733501 0.881569 0.065 Uiso 1 1 calc R U . . .
C12 C 0.6856(3) 0.7266(2) 0.7300(3) 0.0471(8) Uani 1 1 d . . . . .
C13 C 0.7238(3) 0.6771(2) 0.6492(3) 0.0463(8) Uani 1 1 d . . . . .
C14 C 0.6314(3) 0.8077(2) 0.7017(3) 0.0599(10) Uani 1 1 d . . . . .
H14A H 0.678148 0.840690 0.659673 0.072 Uiso 1 1 calc R U . . .
H14B H 0.568234 0.795123 0.660738 0.072 Uiso 1 1 calc R U . . .
C15 C 0.7655(4) 0.5976(3) 0.9699(3) 0.0699(12) Uani 1 1 d . . . . .
C16 C 0.8161(6) 0.5131(4) 0.9822(4) 0.127(3) Uani 1 1 d . . . . .
H16A H 0.775150 0.471999 0.944686 0.191 Uiso 1 1 calc R U . . .
H16B H 0.886550 0.514906 0.956329 0.191 Uiso 1 1 calc R U . . .
H16C H 0.819151 0.498169 1.053593 0.191 Uiso 1 1 calc R U . . .
C17 C 0.6554(6) 0.5885(5) 1.0168(5) 0.140(3) Uani 1 1 d . . . . .
H17A H 0.615813 0.546026 0.980275 0.210 Uiso 1 1 calc R U . . .
H17B H 0.663340 0.572733 1.087657 0.210 Uiso 1 1 calc R U . . .
H17C H 0.618432 0.641207 1.011735 0.210 Uiso 1 1 calc R U . . .
C18 C 0.8260(8) 0.6632(5) 1.0265(5) 0.177(5) Uani 1 1 d . . . . .
H18A H 0.791591 0.716647 1.017156 0.266 Uiso 1 1 calc R U . . .
H18B H 0.829091 0.649451 1.098256 0.266 Uiso 1 1 calc R U . . .
H18C H 0.896490 0.666188 1.000992 0.266 Uiso 1 1 calc R U . . .
C19 C 0.6443(4) 0.6556(4) 0.3291(4) 0.0972(18) Uani 1 1 d . . . . .
H19A H 0.638189 0.702262 0.281404 0.117 Uiso 1 1 calc R U . . .
H19B H 0.654386 0.605220 0.288500 0.117 Uiso 1 1 calc R U . . .
C20 C 0.5476(5) 0.6477(6) 0.3766(6) 0.154(3) Uani 1 1 d . . . . .
H20A H 0.536966 0.698389 0.416495 0.185 Uiso 1 1 calc R U . . .
H20B H 0.553862 0.601455 0.424905 0.185 Uiso 1 1 calc R U . . .
C21 C 0.4488(9) 0.6334(10) 0.3125(14) 0.230(7) Uani 1 1 d . . . . .
H21A H 0.426908 0.687787 0.285639 0.276 Uiso 1 1 calc R U . A 1
H21B H 0.468767 0.599630 0.254115 0.276 Uiso 1 1 calc R U . A 1
C22A C 0.3759(19) 0.6029(13) 0.346(3) 0.200(16) Uani 0.49(3) 1 d . . P B 1
H22A H 0.321174 0.599137 0.293420 0.300 Uiso 0.49(3) 1 calc R U P B 1
H22B H 0.393580 0.547510 0.369889 0.300 Uiso 0.49(3) 1 calc R U P B 1
H22C H 0.351424 0.636293 0.401637 0.300 Uiso 0.49(3) 1 calc R U P B 1
C22B C 0.4260(15) 0.611(2) 0.231(2) 0.251(16) Uani 0.51(3) 1 d . . P B 2
H22D H 0.350301 0.611669 0.222262 0.376 Uiso 0.51(3) 1 calc R U P B 2
H22E H 0.456751 0.648077 0.181759 0.376 Uiso 0.51(3) 1 calc R U P B 2
H22F H 0.451832 0.554995 0.221097 0.376 Uiso 0.51(3) 1 calc R U P B 2
C23 C 0.8787(7) 0.7836(5) 0.4279(7) 0.172(3) Uani 1 1 d . . . . .
H23A H 0.850600 0.817553 0.482720 0.206 Uiso 1 1 calc R U . . .
H23B H 0.948759 0.765666 0.450827 0.206 Uiso 1 1 calc R U . . .
C24 C 0.8926(8) 0.8356(5) 0.3486(8) 0.172(3) Uani 1 1 d D . . . .
H24A H 0.862666 0.888368 0.371405 0.206 Uiso 1 1 calc R U . . .
H24B H 0.968537 0.844566 0.348804 0.206 Uiso 1 1 calc R U . . .
C25 C 0.8671(10) 0.8328(8) 0.2549(7) 0.204(6) Uani 1 1 d D . . . .
H25A H 0.790490 0.836645 0.252348 0.245 Uiso 1 1 calc R U . . .
H25B H 0.883944 0.776013 0.233385 0.245 Uiso 1 1 calc R U . . .
C26 C 0.9041(7) 0.8893(5) 0.1686(10) 0.201(5) Uani 1 1 d . . . . .
H26A H 0.871059 0.871933 0.104999 0.302 Uiso 1 1 calc R U . . .
H26B H 0.885058 0.946522 0.182842 0.302 Uiso 1 1 calc R U . . .
H26C H 0.979661 0.885144 0.163646 0.302 Uiso 1 1 calc R U . . .
N1 N 0.8241(2) 0.55820(18) 0.4999(2) 0.0447(7) Uani 1 1 d . . . . .
O1 O 0.8873(2) 0.60935(17) 0.31777(19) 0.0611(7) Uani 1 1 d . . . . .
O2 O 0.7082(2) 0.70427(19) 0.5541(2) 0.0630(7) Uani 1 1 d . . . . .
O3 O 0.6023(2) 0.85673(18) 0.7878(2) 0.0677(8) Uani 1 1 d . . . . .
H3A H 0.561784 0.829650 0.823203 0.102 Uiso 1 1 calc R U . . .
Sn1 Sn 0.78459(2) 0.67436(2) 0.41861(2) 0.05234(12) Uani 1 1 d . . . . .

loop_
_atom_site_aniso_label
_atom_site_aniso_U_11
_atom_site_aniso_U_22
_atom_site_aniso_U_33
_atom_site_aniso_U_23
_atom_site_aniso_U_13
_atom_site_aniso_U_12
C1 0.0429(19) 0.064(2) 0.0397(19) -0.0018(17) 0.0031(14) -0.0011(17)
C2 0.061(2) 0.078(3) 0.040(2) -0.0055(19) 0.0094(16) -0.003(2)
C3 0.065(3) 0.076(3) 0.057(3) -0.024(2) 0.0120(19) -0.001(2)
C4 0.078(3) 0.053(2) 0.069(3) -0.013(2) 0.010(2) -0.001(2)
C5 0.072(3) 0.058(2) 0.042(2) -0.0027(17) 0.0086(18) -0.001(2)
C6 0.0454(19) 0.054(2) 0.0379(18) -0.0044(15) 0.0026(14) -0.0002(16)
C7 0.052(2) 0.053(2) 0.0370(18) 0.0017(15) 0.0016(14) 0.0070(17)
C8 0.0477(19) 0.052(2) 0.0336(17) -0.0006(15) 0.0031(14) 0.0065(16)
C9 0.058(2) 0.059(2) 0.0367(18) 0.0019(16) 0.0020(15) 0.0116(18)
C10 0.062(2) 0.065(2) 0.0326(18) -0.0021(17) 0.0029(15) 0.0071(19)
C11 0.063(2) 0.061(2) 0.039(2) -0.0073(17) 0.0096(17) 0.0061(19)
C12 0.0474(19) 0.051(2) 0.043(2) -0.0032(16) 0.0047(15) 0.0056(16)
C13 0.0463(19) 0.056(2) 0.0371(18) 0.0027(16) 0.0036(14) 0.0050(16)
C14 0.070(3) 0.061(2) 0.050(2) -0.0021(18) 0.0136(19) 0.012(2)
C15 0.097(3) 0.080(3) 0.033(2) -0.001(2) 0.003(2) 0.024(3)
C16 0.209(7) 0.129(5) 0.044(3) 0.012(3) -0.004(4) 0.058(5)
C17 0.159(6) 0.190(7) 0.074(4) 0.046(4) 0.043(4) 0.051(5)
C18 0.309(13) 0.153(7) 0.065(4) 0.016(4) -0.084(6) -0.076(7)
C19 0.078(4) 0.158(5) 0.056(3) 0.000(3) -0.015(2) 0.034(3)
C20 0.093(5) 0.271(10) 0.097(5) -0.017(6) -0.016(4) -0.043(6)
C21 0.091(7) 0.382(19) 0.213(13) -0.085(14) -0.051(8) -0.012(10)
C22A 0.086(14) 0.177(19) 0.33(4) -0.02(2) -0.045(18) -0.021(12)
C22B 0.083(12) 0.50(5) 0.17(2) -0.14(3) -0.024(13) -0.040(18)
C23 0.198(6) 0.115(5) 0.205(8) 0.027(4) 0.046(6) -0.050(4)
C24 0.198(6) 0.115(5) 0.205(8) 0.027(4) 0.046(6) -0.050(4)
C25 0.233(12) 0.310(17) 0.069(5) 0.008(7) -0.016(6) 0.024(10)
C26 0.159(8) 0.129(7) 0.314(16) 0.054(8) -0.004(9) 0.008(6)
N1 0.0461(16) 0.0539(17) 0.0342(15) -0.0021(13) 0.0044(12) 0.0045(13)
O1 0.0737(18) 0.0657(17) 0.0447(15) 0.0087(13) 0.0188(12) 0.0118(14)
O2 0.0792(19) 0.0730(17) 0.0372(14) 0.0073(13) 0.0067(12) 0.0303(15)
O3 0.080(2) 0.0582(16) 0.0647(18) -0.0173(14) 0.0062(15) 0.0096(15)
Sn1 0.06065(19) 0.06009(19) 0.03652(16) 0.00597(11) 0.00579(11) 0.01026(12)

loop_
_atom_type_symbol
_atom_type_description
_atom_type_scat_dispersion_real
_atom_type_scat_dispersion_imag
_atom_type_scat_source
C C 0.0033 0.0016 'International Tables Vol C Tables 4.2.6.8 and 6.1.1.4'
H H 0.0000 0.0000 'International Tables Vol C Tables 4.2.6.8 and 6.1.1.4'
N N 0.0061 0.0033 'International Tables Vol C Tables 4.2.6.8 and 6.1.1.4'
O O 0.0106 0.0060 'International Tables Vol C Tables 4.2.6.8 and 6.1.1.4'
Sn Sn -0.6537 1.4246 'International Tables Vol C Tables 4.2.6.8 and 6.1.1.4'

loop_
_geom_angle_atom_site_label_1
_geom_angle_atom_site_label_2
_geom_angle_atom_site_label_3
_geom_angle
_geom_angle_site_symmetry_1
_geom_angle_site_symmetry_3
_geom_angle_publ_flag
O1 C1 C2 121.4(3) . . ?
O1 C1 C6 119.4(3) . . ?
C2 C1 C6 119.2(4) . . ?
C3 C2 C1 120.2(4) . . ?
C3 C2 H2 119.9 . . ?
C1 C2 H2 119.9 . . ?
C2 C3 C4 120.8(4) . . ?
C2 C3 H3 119.6 . . ?
C4 C3 H3 119.6 . . ?
C3 C4 C5 119.8(4) . . ?
C3 C4 H4 120.1 . . ?
C5 C4 H4 120.1 . . ?
C4 C5 C6 120.2(4) . . ?
C4 C5 H5 119.9 . . ?
C6 C5 H5 119.9 . . ?
C5 C6 C1 119.8(3) . . ?
C5 C6 N1 125.8(3) . . ?
C1 C6 N1 114.3(3) . . ?
N1 C7 C8 126.9(3) . . ?
N1 C7 H7 116.5 . . ?
C8 C7 H7 116.5 . . ?
C13 C8 C9 119.5(3) . . ?
C13 C8 C7 124.4(3) . . ?
C9 C8 C7 116.1(3) . . ?
C10 C9 C8 122.4(3) . . ?
C10 C9 H9 118.8 . . ?
C8 C9 H9 118.8 . . ?
C9 C10 C11 116.4(3) . . ?
C9 C10 C15 123.0(4) . . ?
C11 C10 C15 120.6(3) . . ?
C12 C11 C10 123.7(3) . . ?
C12 C11 H11 118.1 . . ?
C10 C11 H11 118.1 . . ?
C11 C12 C13 119.3(3) . . ?
C11 C12 C14 123.4(3) . . ?
C13 C12 C14 117.3(3) . . ?
O2 C13 C8 123.0(3) . . ?
O2 C13 C12 118.2(3) . . ?
C8 C13 C12 118.8(3) . . ?
O3 C14 C12 113.7(3) . . ?
O3 C14 H14A 108.8 . . ?
C12 C14 H14A 108.8 . . ?
O3 C14 H14B 108.8 . . ?
C12 C14 H14B 108.8 . . ?
H14A C14 H14B 107.7 . . ?
C18 C15 C16 111.4(5) . . ?
C18 C15 C10 109.6(4) . . ?
C16 C15 C10 112.4(4) . . ?
C18 C15 C17 109.1(6) . . ?
C16 C15 C17 105.1(5) . . ?
C10 C15 C17 108.9(4) . . ?
C15 C16 H16A 109.5 . . ?
C15 C16 H16B 109.5 . . ?
H16A C16 H16B 109.5 . . ?
C15 C16 H16C 109.5 . . ?
H16A C16 H16C 109.5 . . ?
H16B C16 H16C 109.5 . . ?
C15 C17 H17A 109.5 . . ?
C15 C17 H17B 109.5 . . ?
H17A C17 H17B 109.5 . . ?
C15 C17 H17C 109.5 . . ?
H17A C17 H17C 109.5 . . ?
H17B C17 H17C 109.5 . . ?
C15 C18 H18A 109.5 . . ?
C15 C18 H18B 109.5 . . ?
H18A C18 H18B 109.5 . . ?
C15 C18 H18C 109.5 . . ?
H18A C18 H18C 109.5 . . ?
H18B C18 H18C 109.5 . . ?
C20 C19 Sn1 120.0(4) . . ?
C20 C19 H19A 107.3 . . ?
Sn1 C19 H19A 107.3 . . ?
C20 C19 H19B 107.3 . . ?
Sn1 C19 H19B 107.3 . . ?
H19A C19 H19B 106.9 . . ?
C19 C20 C21 119.6(9) . . ?
C19 C20 H20A 107.4 . . ?
C21 C20 H20A 107.4 . . ?
C19 C20 H20B 107.4 . . ?
C21 C20 H20B 107.4 . . ?
H20A C20 H20B 107.0 . . ?
C22B C21 C20 138.3(19) . . ?
C22A C21 C20 122(2) . . ?
C22A C21 H21A 106.9 . . ?
C20 C21 H21A 106.9 . . ?
C22A C21 H21B 106.9 . . ?
C20 C21 H21B 106.9 . . ?
H21A C21 H21B 106.7 . . ?
C21 C22A H22A 109.5 . . ?
C21 C22A H22B 109.5 . . ?
H22A C22A H22B 109.5 . . ?
C21 C22A H22C 109.5 . . ?
H22A C22A H22C 109.5 . . ?
H22B C22A H22C 109.5 . . ?
C21 C22B H22D 109.5 . . ?
C21 C22B H22E 109.5 . . ?
H22D C22B H22E 109.5 . . ?
C21 C22B H22F 109.5 . . ?
H22D C22B H22F 109.5 . . ?
H22E C22B H22F 109.5 . . ?
C24 C23 Sn1 123.3(8) . . ?
C24 C23 H23A 106.5 . . ?
Sn1 C23 H23A 106.5 . . ?
C24 C23 H23B 106.5 . . ?
Sn1 C23 H23B 106.5 . . ?
H23A C23 H23B 106.5 . . ?
C25 C24 C23 134.0(11) . . ?
C25 C24 H24A 103.7 . . ?
C23 C24 H24A 103.7 . . ?
C25 C24 H24B 103.7 . . ?
C23 C24 H24B 103.7 . . ?
H24A C24 H24B 105.3 . . ?
C24 C25 C26 128.4(12) . . ?
C24 C25 H25A 105.2 . . ?
C26 C25 H25A 105.2 . . ?
C24 C25 H25B 105.2 . . ?
C26 C25 H25B 105.2 . . ?
H25A C25 H25B 105.9 . . ?
C25 C26 H26A 109.5 . . ?
C25 C26 H26B 109.5 . . ?
H26A C26 H26B 109.5 . . ?
C25 C26 H26C 109.5 . . ?
H26A C26 H26C 109.5 . . ?
H26B C26 H26C 109.5 . . ?
C7 N1 C6 120.9(3) . . ?
C7 N1 Sn1 126.5(2) . . ?
C6 N1 Sn1 112.4(2) . . ?
C1 O1 Sn1 113.7(2) . . ?
C13 O2 Sn1 131.1(2) . . ?
C14 O3 H3A 109.5 . . ?
O2 Sn1 C23 92.1(3) . . ?
O2 Sn1 C19 95.72(17) . . ?
C23 Sn1 C19 127.6(3) . . ?
O2 Sn1 O1 158.60(10) . . ?
C23 Sn1 O1 94.8(3) . . ?
C19 Sn1 O1 96.07(17) . . ?
O2 Sn1 N1 83.52(10) . . ?
C23 Sn1 N1 123.3(3) . . ?
C19 Sn1 N1 109.06(19) . . ?
O1 Sn1 N1 75.77(10) . . ?

loop_
_geom_bond_atom_site_label_1
_geom_bond_atom_site_label_2
_geom_bond_distance
_geom_bond_site_symmetry_2
_geom_bond_publ_flag
C1 O1 1.341(4) . ?
C1 C2 1.391(5) . ?
C1 C6 1.407(5) . ?
C2 C3 1.372(6) . ?
C2 H2 0.9300 . ?
C3 C4 1.385(6) . ?
C3 H3 0.9300 . ?
C4 C5 1.382(5) . ?
C4 H4 0.9300 . ?
C5 C6 1.385(5) . ?
C5 H5 0.9300 . ?
C6 N1 1.417(4) . ?
C7 N1 1.307(4) . ?
C7 C8 1.432(5) . ?
C7 H7 0.9300 . ?
C8 C13 1.405(5) . ?
C8 C9 1.421(5) . ?
C9 C10 1.367(5) . ?
C9 H9 0.9300 . ?
C10 C11 1.413(6) . ?
C10 C15 1.542(5) . ?
C11 C12 1.370(5) . ?
C11 H11 0.9300 . ?
C12 C13 1.409(5) . ?
C12 C14 1.501(5) . ?
C13 O2 1.323(4) . ?
C14 O3 1.422(5) . ?
C14 H14A 0.9700 . ?
C14 H14B 0.9700 . ?
C15 C18 1.479(8) . ?
C15 C16 1.495(7) . ?
C15 C17 1.540(8) . ?
C16 H16A 0.9600 . ?
C16 H16B 0.9600 . ?
C16 H16C 0.9600 . ?
C17 H17A 0.9600 . ?
C17 H17B 0.9600 . ?
C17 H17C 0.9600 . ?
C18 H18A 0.9600 . ?
C18 H18B 0.9600 . ?
C18 H18C 0.9600 . ?
C19 C20 1.389(8) . ?
C19 Sn1 2.118(5) . ?
C19 H19A 0.9700 . ?
C19 H19B 0.9700 . ?
C20 C21 1.502(10) . ?
C20 H20A 0.9700 . ?
C20 H20B 0.9700 . ?
C21 C22B 1.15(2) . ?
C21 C22A 1.14(2) . ?
C21 H21A 0.9700 . ?
C21 H21B 0.9700 . ?
C22A H22A 0.9600 . ?
C22A H22B 0.9600 . ?
C22A H22C 0.9600 . ?
C22B H22D 0.9600 . ?
C22B H22E 0.9600 . ?
C22B H22F 0.9600 . ?
C23 C24 1.338(11) . ?
C23 Sn1 2.107(7) . ?
C23 H23A 0.9700 . ?
C23 H23B 0.9700 . ?
C24 C25 1.255(10) . ?
C24 H24A 0.9700 . ?
C24 H24B 0.9700 . ?
C25 C26 1.522(12) . ?
C25 H25A 0.9700 . ?
C25 H25B 0.9700 . ?
C26 H26A 0.9600 . ?
C26 H26B 0.9600 . ?
C26 H26C 0.9600 . ?
N1 Sn1 2.180(3) . ?
O1 Sn1 2.137(2) . ?
O2 Sn1 2.089(3) . ?
O3 H3A 0.8200 . ?

loop_
_geom_torsion_atom_site_label_1
_geom_torsion_atom_site_label_2
_geom_torsion_atom_site_label_3
_geom_torsion_atom_site_label_4
_geom_torsion
_geom_torsion_site_symmetry_1
_geom_torsion_site_symmetry_2
_geom_torsion_site_symmetry_3
_geom_torsion_site_symmetry_4
_geom_torsion_publ_flag
O1 C1 C2 C3 178.3(4) . . . . ?
C6 C1 C2 C3 0.0(6) . . . . ?
C1 C2 C3 C4 0.3(6) . . . . ?
C2 C3 C4 C5 0.0(7) . . . . ?
C3 C4 C5 C6 -0.6(6) . . . . ?
C4 C5 C6 C1 0.8(6) . . . . ?
C4 C5 C6 N1 178.6(4) . . . . ?
O1 C1 C6 C5 -178.9(3) . . . . ?
C2 C1 C6 C5 -0.5(5) . . . . ?
O1 C1 C6 N1 3.0(5) . . . . ?
C2 C1 C6 N1 -178.6(3) . . . . ?
N1 C7 C8 C13 4.8(6) . . . . ?
N1 C7 C8 C9 -173.9(3) . . . . ?
C13 C8 C9 C10 -1.0(6) . . . . ?
C7 C8 C9 C10 177.7(4) . . . . ?
C8 C9 C10 C11 1.5(6) . . . . ?
C8 C9 C10 C15 -179.0(4) . . . . ?
C9 C10 C11 C12 -0.6(6) . . . . ?
C15 C10 C11 C12 179.9(4) . . . . ?
C10 C11 C12 C13 -0.8(6) . . . . ?
C10 C11 C12 C14 -180.0(4) . . . . ?
C9 C8 C13 O2 -178.8(4) . . . . ?
C7 C8 C13 O2 2.5(6) . . . . ?
C9 C8 C13 C12 -0.4(5) . . . . ?
C7 C8 C13 C12 -179.1(3) . . . . ?
C11 C12 C13 O2 179.8(4) . . . . ?
C14 C12 C13 O2 -1.0(5) . . . . ?
C11 C12 C13 C8 1.3(5) . . . . ?
C14 C12 C13 C8 -179.5(3) . . . . ?
C11 C12 C14 O3 3.6(6) . . . . ?
C13 C12 C14 O3 -175.6(3) . . . . ?
C9 C10 C15 C18 122.1(6) . . . . ?
C11 C10 C15 C18 -58.5(7) . . . . ?
C9 C10 C15 C16 -2.5(7) . . . . ?
C11 C10 C15 C16 177.0(5) . . . . ?
C9 C10 C15 C17 -118.6(5) . . . . ?
C11 C10 C15 C17 60.9(6) . . . . ?
Sn1 C19 C20 C21 -179.3(9) . . . . ?
C19 C20 C21 C22B 18(4) . . . . ?
C19 C20 C21 C22A 156.6(19) . . . . ?
Sn1 C23 C24 C25 -7(2) . . . . ?
C23 C24 C25 C26 -168.3(12) . . . . ?
C8 C7 N1 C6 -178.2(3) . . . . ?
C8 C7 N1 Sn1 6.5(5) . . . . ?
C5 C6 N1 C7 19.3(5) . . . . ?
C1 C6 N1 C7 -162.8(3) . . . . ?
C5 C6 N1 Sn1 -164.8(3) . . . . ?
C1 C6 N1 Sn1 13.1(4) . . . . ?
C2 C1 O1 Sn1 163.5(3) . . . . ?
C6 C1 O1 Sn1 -18.1(4) . . . . ?
C8 C13 O2 Sn1 -22.1(6) . . . . ?
C12 C13 O2 Sn1 159.5(3) . . . . ?
